data_2234513
loop_
_publ_author_name
'Menezes Filho, Luiz A.D.'
'Yang, Hexiong'
'Downs, Robert T.'
'Chaves, M\'ario L. S. C.'
'Persiano, Aba C.'

_publ_section_title
;
 Lithiotantite, ideally LiTa~3~O~8~
;
_journal_coeditor_code BR2193
_journal_issue 5
_journal_name_full 'Acta Crystallographica Section E'
_journal_page_first i27
_journal_page_last i28
_journal_paper_doi 10.1107/S1600536812013566
_journal_volume 68
_journal_year 2012
_chemical_formula_iupac 'Li Ta3 O8'
_chemical_formula_sum 'Li0.96 Mn0.03 Na0.01 Nb0.82 O8 Ta2.18'
_chemical_formula_weight 607.20
_chemical_name_common Lithiotantite
_chemical_name_systematic
;
lithium tritantalum octaoxide
;
_space_group_IT_number 14
_symmetry_cell_setting monoclinic
_symmetry_space_group_name_Hall '-P 2ybc'
_symmetry_space_group_name_H-M 'P 1 21/c 1'
_atom_sites_solution_primary direct
_atom_sites_solution_secondary difmap
_audit_creation_method SHELXL-97
_cell_angle_alpha 90.00
_cell_angle_beta 107.381(3)
_cell_angle_gamma 90.00
_cell_formula_units_Z 4
_cell_length_a 7.4425(4)
_cell_length_b 5.0493(3)
_cell_length_c 15.2452(7)
_cell_measurement_reflns_used 2589
_cell_measurement_temperature 293(2)
_cell_measurement_theta_max 32.58
_cell_measurement_theta_min 2.80
_cell_volume 546.75(5)
_computing_cell_refinement 'SAINT (Bruker, 2004)'
_computing_data_collection 'APEX2 (Bruker, 2004)'
_computing_data_reduction 'SAINT (Bruker, 2004)'
_computing_molecular_graphics 'XtalDraw (Downs & Hall-Wallace, 2003)'
_computing_publication_material 'publCIF (Westrip, 2010)'
_computing_structure_refinement 'SHELXL97 (Sheldrick, 2008)'
_computing_structure_solution 'SHELXS97 (Sheldrick, 2008)'
_diffrn_ambient_temperature 293(2)
_diffrn_measured_fraction_theta_full 0.993
_diffrn_measured_fraction_theta_max 0.993
_diffrn_measurement_device_type 'Bruker APEXII CCD area-detector'
_diffrn_measurement_method '\f and \w scan'
_diffrn_radiation_monochromator graphite
_diffrn_radiation_source 'fine-focus sealed tube'
_diffrn_radiation_type MoK\a
_diffrn_radiation_wavelength 0.71073
_diffrn_reflns_av_R_equivalents 0.0267
_diffrn_reflns_av_sigmaI/netI 0.0235
_diffrn_reflns_limit_h_max 11
_diffrn_reflns_limit_h_min -10
_diffrn_reflns_limit_k_max 7
_diffrn_reflns_limit_k_min -7
_diffrn_reflns_limit_l_max 23
_diffrn_reflns_limit_l_min -22
_diffrn_reflns_number 8136
_diffrn_reflns_theta_full 32.57
_diffrn_reflns_theta_max 32.57
_diffrn_reflns_theta_min 2.80
_diffrn_standards_number 0
_exptl_absorpt_coefficient_mu 45.278
_exptl_absorpt_correction_T_max 0.2105
_exptl_absorpt_correction_T_min 0.1720
_exptl_absorpt_correction_type multi-scan
_exptl_absorpt_process_details '(<i>SADABS</i>; Sheldrick, 2005)'
_exptl_crystal_colour red--brown
_exptl_crystal_density_diffrn 7.377
_exptl_crystal_density_method 'not measured'
_exptl_crystal_description cuboid
_exptl_crystal_F_000 1042
_exptl_crystal_size_max 0.06
_exptl_crystal_size_mid 0.05
_exptl_crystal_size_min 0.05
_refine_diff_density_max 2.021
_refine_diff_density_min -1.916
_refine_ls_extinction_coef 0.00065(6)
_refine_ls_extinction_expression Fc^*^=kFc[1+0.001xFc^2^\l^3^/sin(2\q)]^-1/4^
_refine_ls_extinction_method 'SHELXL97 (Sheldrick, 2008)'
_refine_ls_goodness_of_fit_ref 1.348
_refine_ls_matrix_type full
_refine_ls_number_parameters 71
_refine_ls_number_reflns 1983
_refine_ls_number_restraints 1
_refine_ls_restrained_S_all 1.348
_refine_ls_R_factor_all 0.0348
_refine_ls_R_factor_gt 0.0275
_refine_ls_shift/su_max 0.002
_refine_ls_shift/su_mean 0.000
_refine_ls_structure_factor_coef Fsqd
_refine_ls_weighting_details 'calc w=1/[\s^2^(Fo^2^)+(0.0077P)^2^+6.6039P] where P=(Fo^2^+2Fc^2^)/3'
_refine_ls_weighting_scheme calc
_refine_ls_wR_factor_gt 0.0558
_refine_ls_wR_factor_ref 0.0583
_reflns_number_gt 1683
_reflns_number_total 1983
_reflns_threshold_expression I>2sigma(I)
_cod_data_source_file br2193.cif
_cod_data_source_block I
_cod_original_sg_symbol_H-M 'P 21/c'
_cod_database_code 2234513
_cod_database_fobs_code 2234513

loop_
_symmetry_equiv_pos_as_xyz
'x, y, z'
'-x, y+1/2, -z+1/2'
'-x, -y, -z'
'x, -y-1/2, z-1/2'

loop_
_atom_site_type_symbol
_atom_site_label
_atom_site_fract_x
_atom_site_fract_y
_atom_site_fract_z
_atom_site_U_iso_or_equiv
_atom_site_adp_type
_atom_site_calc_flag
_atom_site_refinement_flags
_atom_site_occupancy
_atom_site_symmetry_multiplicity
Ta TAM1 0.74765(4) 0.24400(7) 0.07791(2) 0.00508(9) Uani d P 0.641(2) 1
Nb NBM1 0.74765(4) 0.24400(7) 0.07791(2) 0.00508(9) Uani d P 0.359(2) 1
Ta TAM2 0.98987(4) 0.24084(6) 0.33689(2) 0.00466(9) Uani d P 0.665(2) 1
Nb NBM2 0.98987(4) 0.24084(6) 0.33689(2) 0.00466(9) Uani d P 0.335(2) 1
Ta TAM3 0.50096(4) 0.23890(6) 0.333006(18) 0.00528(8) Uani d P 0.874(2) 1
Nb NBM3 0.50096(4) 0.23890(6) 0.333006(18) 0.00528(8) Uani d P 0.126(2) 1
Li LIM4 0.2391(10) 0.2561(17) 0.0794(5) 0.0030(13) Uiso d P 0.96 1
Mn MNM4 0.2391(10) 0.2561(17) 0.0794(5) 0.0030(13) Uiso d P 0.03 1
Na NAM4 0.2391(10) 0.2561(17) 0.0794(5) 0.0030(13) Uiso d P 0.01 1
O O1 0.0002(7) 0.0608(9) 0.0979(3) 0.0064(8) Uiso d . 1 1
O O2 0.4176(7) 0.0670(9) 0.2181(3) 0.0059(8) Uiso d . 1 1
O O3 0.7653(7) 0.1008(9) 0.3443(3) 0.0073(8) Uiso d . 1 1
O O4 0.5368(7) 0.4210(9) 0.1011(3) 0.0064(8) Uiso d . 1 1
O O5 0.9144(7) 0.4112(9) 0.2154(3) 0.0054(8) Uiso d . 1 1
O O6 0.6436(7) 0.3931(9) 0.4606(3) 0.0078(9) Uiso d . 1 1
O O7 0.8524(7) 0.5637(9) 0.0489(3) 0.0073(8) Uiso d . 1 1
O O8 0.2755(7) 0.4123(9) 0.3444(3) 0.0063(8) Uiso d . 1 1

loop_
_atom_site_aniso_label
_atom_site_aniso_U_11
_atom_site_aniso_U_22
_atom_site_aniso_U_33
_atom_site_aniso_U_12
_atom_site_aniso_U_13
_atom_site_aniso_U_23
TAM1 0.00614(14) 0.00390(13) 0.00485(14) 0.00065(10) 0.00108(10) -0.00033(10)
NBM1 0.00614(14) 0.00390(13) 0.00485(14) 0.00065(10) 0.00108(10) -0.00033(10)
TAM2 0.00518(14) 0.00380(13) 0.00496(14) 0.00056(11) 0.00143(10) 0.00038(11)
NBM2 0.00518(14) 0.00380(13) 0.00496(14) 0.00056(11) 0.00143(10) 0.00038(11)
TAM3 0.00517(12) 0.00520(12) 0.00565(13) -0.00042(10) 0.00190(9) -0.00014(10)
NBM3 0.00517(12) 0.00520(12) 0.00565(13) -0.00042(10) 0.00190(9) -0.00014(10)

loop_
_atom_type_symbol
_atom_type_description
_atom_type_scat_dispersion_real
_atom_type_scat_dispersion_imag
_atom_type_scat_source
O O 0.0106 0.0060 'International Tables Vol C Tables 4.2.6.8 and 6.1.1.4'
Ta Ta -0.7052 6.5227 'International Tables Vol C Tables 4.2.6.8 and 6.1.1.4'
Nb Nb -2.0727 0.6215 'International Tables Vol C Tables 4.2.6.8 and 6.1.1.4'
Li Li -0.0003 0.0001 'International Tables Vol C Tables 4.2.6.8 and 6.1.1.4'
Mn Mn 0.3368 0.7283 'International Tables Vol C Tables 4.2.6.8 and 6.1.1.4'
Na Na 0.0362 0.0249 'International Tables Vol C Tables 4.2.6.8 and 6.1.1.4'

loop_
_geom_angle_atom_site_label_1
_geom_angle_atom_site_label_2
_geom_angle_atom_site_label_3
_geom_angle_site_symmetry_1
_geom_angle_site_symmetry_3
_geom_angle
O6 TAM1 O7 4_565 . 100.1(2)
O6 TAM1 O4 4_565 . 102.8(2)
O7 TAM1 O4 . . 93.5(2)
O6 TAM1 O1 4_565 1_655 94.3(2)
O7 TAM1 O1 . 1_655 89.79(19)
O4 TAM1 O1 . 1_655 161.7(2)
O6 TAM1 O8 4_565 2_645 99.5(2)
O7 TAM1 O8 . 2_645 157.2(2)
O4 TAM1 O8 . 2_645 93.33(19)
O1 TAM1 O8 1_655 2_645 77.25(18)
O6 TAM1 O5 4_565 . 171.61(19)
O7 TAM1 O5 . . 75.44(18)
O4 TAM1 O5 . . 84.71(19)
O1 TAM1 O5 1_655 . 78.70(18)
O8 TAM1 O5 2_645 . 83.60(17)
O3 TAM2 O1 . 2_655 100.9(2)
O3 TAM2 O5 . . 102.5(2)
O1 TAM2 O5 2_655 . 94.4(2)
O3 TAM2 O7 . 2_745 94.7(2)
O1 TAM2 O7 2_655 2_745 90.2(2)
O5 TAM2 O7 . 2_745 161.0(2)
O3 TAM2 O5 . 2_745 97.94(19)
O1 TAM2 O5 2_655 2_745 158.6(2)
O5 TAM2 O5 . 2_745 91.34(11)
O7 TAM2 O5 2_745 2_745 78.15(19)
O3 TAM2 O8 . 1_655 173.9(2)
O1 TAM2 O8 2_655 1_655 75.98(18)
O5 TAM2 O8 . 1_655 83.12(18)
O7 TAM2 O8 2_745 1_655 80.15(19)
O5 TAM2 O8 2_745 1_655 84.29(18)
O2 TAM3 O8 . . 103.7(2)
O2 TAM3 O4 . 2_645 92.4(2)
O8 TAM3 O4 . 2_645 93.6(2)
O2 TAM3 O2 . 2_655 94.20(11)
O8 TAM3 O2 . 2_655 91.82(19)
O4 TAM3 O2 2_645 2_655 170.2(2)
O2 TAM3 O3 . . 87.9(2)
O8 TAM3 O3 . . 168.3(2)
O4 TAM3 O3 2_645 . 87.65(19)
O2 TAM3 O3 2_655 . 85.38(19)
O2 TAM3 O6 . . 168.6(2)
O8 TAM3 O6 . . 87.8(2)
O4 TAM3 O6 2_645 . 86.45(19)
O2 TAM3 O6 2_655 . 85.68(19)
O3 TAM3 O6 . . 80.72(19)
O7 LIM4 O3 3_665 2_655 95.9(4)
O7 LIM4 O1 3_665 . 106.0(4)
O3 LIM4 O1 2_655 . 99.2(4)
O7 LIM4 O6 3_665 2_645 98.6(4)
O3 LIM4 O6 2_655 2_645 157.0(4)
O1 LIM4 O6 . 2_645 93.9(4)
O7 LIM4 O4 3_665 . 90.4(3)
O3 LIM4 O4 2_655 . 78.1(3)
O1 LIM4 O4 . . 163.5(4)
O6 LIM4 O4 2_645 . 84.0(3)
O7 LIM4 O2 3_665 . 165.3(4)
O3 LIM4 O2 2_655 . 86.4(3)
O1 LIM4 O2 . . 87.9(3)
O6 LIM4 O2 2_645 . 75.2(3)
O4 LIM4 O2 . . 75.8(3)

loop_
_geom_bond_atom_site_label_1
_geom_bond_atom_site_label_2
_geom_bond_site_symmetry_2
_geom_bond_distance
TAM1 O6 4_565 1.857(5)
TAM1 O7 . 1.901(5)
TAM1 O4 . 1.929(5)
TAM1 O1 1_655 2.034(5)
TAM1 O8 2_645 2.088(5)
TAM1 O5 . 2.257(5)
TAM2 O3 . 1.849(5)
TAM2 O1 2_655 1.887(5)
TAM2 O5 . 1.965(5)
TAM2 O7 2_745 1.997(5)
TAM2 O5 2_745 2.063(5)
TAM2 O8 1_655 2.266(5)
TAM3 O2 . 1.886(5)
TAM3 O8 . 1.946(5)
TAM3 O4 2_645 1.957(5)
TAM3 O2 2_655 2.000(5)
TAM3 O3 . 2.045(5)
TAM3 O6 . 2.070(5)
LIM4 O7 3_665 2.079(9)
LIM4 O3 2_655 2.099(10)
LIM4 O1 . 2.124(9)
LIM4 O6 2_645 2.194(9)
LIM4 O4 . 2.296(9)
LIM4 O2 . 2.338(9)
